data_4313144
loop_
_publ_author_name
'Jeremiah S. Duncan'
'Tamim M. Nazif'
'Atul K. Verma'
'Sonny C. Lee'

_publ_section_title
;
 Iron-Arylimide Clusters [Fem(NAr)nCl4]2- (m,n= 2, 2; 3, 4; 4, 4) from a
 Ferric Amide Precursor: Synthesis, Characterization, and Comparison to
 Fe-S Chemistry
;
_journal_name_full 'Inorganic Chemistry'
_journal_page_first 1211
_journal_page_last 1224
_journal_paper_doi 10.1021/ic025825j
_journal_volume 42
_journal_year 2003
_chemical_compound_source 'Chemical synthesis, S.C. Lee lab'
_chemical_formula_moiety '(Li 1+) (C12H32LiN4)2 (Fe 3+) (Cl1-)2 (C6H18NSi2 1-)2'
_chemical_formula_structural (Li(C6H16N2)2)FeCl2(N(SiC3H9)2)2
_chemical_formula_sum 'C24 H68 Cl2 Fe Li N6 Si4'
_chemical_formula_weight 686.89
_chemical_name_common '[Li(TMEDA)2]{FeCl2[N(TMS)2]2}'
_chemical_name_systematic
; 
 ? 
;
_space_group_IT_number 14
_symmetry_cell_setting monoclinic
_symmetry_space_group_name_Hall '-P 2ybc'
_symmetry_space_group_name_H-M 'P 1 21/c 1'
_atom_sites_solution_hydrogens geom
_atom_sites_solution_primary direct
_atom_sites_solution_secondary difmap
_audit_creation_method SHELXL
_cell_angle_alpha 90.00
_cell_angle_beta 96.7900(8)
_cell_angle_gamma 90.00
_cell_formula_units_Z 8
_cell_length_a 19.2815(4)
_cell_length_b 22.4243(4)
_cell_length_c 19.525
_cell_measurement_reflns_used 32350
_cell_measurement_temperature 200(2)
_cell_measurement_theta_max 24.96
_cell_measurement_theta_min 1.06
_cell_volume 8382.9(2)
_computing_cell_refinement DENZO-SMN
_computing_data_collection 'NONIUS COLLECT'
_computing_data_reduction DENZO-SMN
_computing_molecular_graphics 'Siemens SHELXTL'
_computing_publication_material 'CIFTAB, Siemens SHELXTL'
_computing_structure_refinement 'Siemens SHELXTL'
_computing_structure_solution 'Siemens SHELXTL'
_diffrn_ambient_temperature 200(2)
_diffrn_measurement_device 'Nonius KappaCCD'
_diffrn_measurement_method '\w scans'
_diffrn_radiation_monochromator graphite
_diffrn_radiation_source 'fine-focus sealed tube'
_diffrn_radiation_type MoK\a
_diffrn_radiation_wavelength 0.71073
_diffrn_reflns_av_R_equivalents 0.0481
_diffrn_reflns_av_sigmaI/netI 0.0684
_diffrn_reflns_limit_h_max 22
_diffrn_reflns_limit_h_min -22
_diffrn_reflns_limit_k_max 26
_diffrn_reflns_limit_k_min 0
_diffrn_reflns_limit_l_max 23
_diffrn_reflns_limit_l_min 0
_diffrn_reflns_number 14647
_diffrn_reflns_theta_max 24.96
_diffrn_reflns_theta_min 1.06
_diffrn_standards_number none
_exptl_absorpt_coefficient_mu 0.623
_exptl_absorpt_correction_T_max 0.7490
_exptl_absorpt_correction_T_min 0.7093
_exptl_absorpt_correction_type multi-scan
_exptl_crystal_colour redish-orange
_exptl_crystal_density_diffrn 1.088
_exptl_crystal_density_method 'not measured'
_exptl_crystal_description rod
_exptl_crystal_F_000 2984
_exptl_crystal_size_max 0.30
_exptl_crystal_size_mid 0.28
_exptl_crystal_size_min 0.25
_refine_diff_density_max 0.606
_refine_diff_density_min -0.535
_refine_diff_density_rms 0.125
_refine_ls_extinction_method none
_refine_ls_goodness_of_fit_all 1.030
_refine_ls_goodness_of_fit_obs 1.121
_refine_ls_hydrogen_treatment constr
_refine_ls_matrix_type full
_refine_ls_number_parameters 725
_refine_ls_number_reflns 14647
_refine_ls_number_restraints 0
_refine_ls_restrained_S_all 1.030
_refine_ls_restrained_S_obs 1.121
_refine_ls_R_factor_all 0.0968
_refine_ls_R_factor_obs 0.0505
_refine_ls_shift/esd_max 0.008
_refine_ls_shift/esd_mean 0.000
_refine_ls_structure_factor_coef Fsqd
_refine_ls_weighting_details 'w=1/[\s^2^(Fo^2^)+(0.0754P)^2^+0.0000P] where P=(Fo^2^+2Fc^2^)/3'
_refine_ls_weighting_scheme calc
_refine_ls_wR_factor_all 0.1433
_refine_ls_wR_factor_obs 0.1225
_reflns_number_observed 9263
_reflns_number_total 14647
_reflns_observed_criterion I>2\s(I)
_cod_data_source_file ic025825j-2_s1_3.cif
_cod_data_source_block '[Li(TMEDA)2]{FeCl2[N(TMS)2]2}'
_cod_depositor_comments
;
The following automatic conversions were performed:

'_refine_ls_weighting_scheme' value 'calc
w=1/[\s^2^(Fo^2^)+(0.0754P)^2^+0.0000P] where P=(Fo^2^+2Fc^2^)/3' was
changed to 'calc'. New tag '_refine_ls_weighting_details' was
created. The value of the new tag was set to
'w=1/[\s^2^(Fo^2^)+(0.0754P)^2^+0.0000P] where P=(Fo^2^+2Fc^2^)/3'.

Automatic conversion script
Id: cif_fix_values 3143 2015-03-26 13:38:13Z robertas 
;
_cod_original_cell_volume 8383.1(2)
_cod_database_code 4313144

loop_
_symmetry_equiv_pos_as_xyz
'x, y, z'
'-x, y+1/2, -z+1/2'
'-x, -y, -z'
'x, -y-1/2, z-1/2'

loop_
_atom_site_aniso_label
_atom_site_aniso_U_11
_atom_site_aniso_U_22
_atom_site_aniso_U_33
_atom_site_aniso_U_23
_atom_site_aniso_U_13
_atom_site_aniso_U_12
Fe1 0.0384(3) 0.0305(3) 0.0474(3) -0.0045(2) 0.0135(2) -0.0005(2)
Fe2 0.0380(3) 0.0269(2) 0.0362(3) 0.0022(2) 0.0106(2) 0.0019(2)
Li1 0.035(3) 0.045(3) 0.036(3) 0.001(2) 0.002(3) 0.006(3)
Li2 0.044(4) 0.064(4) 0.040(3) -0.006(3) 0.004(3) 0.005(3)
Si1 0.0831(9) 0.0402(6) 0.0779(9) 0.0027(6) 0.0439(7) -0.0036(6)
Si2 0.0562(8) 0.0441(6) 0.0819(9) -0.0171(6) 0.0084(6) -0.0110(5)
Si3 0.0407(6) 0.0387(5) 0.0539(6) 0.0045(5) 0.0133(5) 0.0010(5)
Si4 0.0404(6) 0.0474(6) 0.0490(6) -0.0021(5) 0.0124(5) 0.0103(5)
Si5 0.0522(7) 0.0418(6) 0.0784(8) 0.0189(5) -0.0066(6) 0.0030(5)
Si6 0.0501(6) 0.0298(5) 0.0541(7) 0.0053(4) 0.0138(5) -0.0029(5)
Si7 0.0528(7) 0.0385(5) 0.0436(6) 0.0078(4) 0.0180(5) -0.0022(5)
Si8 0.0467(6) 0.0545(6) 0.0385(6) -0.0060(5) 0.0128(5) 0.0000(5)
Cl1 0.0418(6) 0.0504(5) 0.0960(8) 0.0024(5) 0.0158(5) 0.0102(5)
Cl2 0.0930(8) 0.0557(6) 0.0516(6) -0.0134(5) 0.0192(6) -0.0158(6)
Cl3 0.0421(6) 0.0461(5) 0.0948(8) 0.0171(5) 0.0155(5) 0.0097(4)
Cl4 0.0724(7) 0.0510(5) 0.0416(5) -0.0104(4) 0.0175(5) -0.0092(5)
N1 0.045(2) 0.0310(15) 0.060(2) -0.0038(13) 0.021(2) -0.0042(13)
N2 0.035(2) 0.0385(15) 0.040(2) -0.0002(12) 0.0123(13) 0.0029(13)
N3 0.042(2) 0.0249(13) 0.044(2) 0.0034(12) 0.0069(14) -0.0005(12)
N4 0.041(2) 0.0369(15) 0.032(2) 0.0024(12) 0.0099(13) 0.0023(13)
N5 0.042(2) 0.053(2) 0.054(2) 0.0140(15) -0.005(2) -0.008(2)
N6 0.046(2) 0.047(2) 0.042(2) 0.0017(14) 0.0025(14) -0.0030(14)
N7 0.054(2) 0.049(2) 0.049(2) -0.0025(15) 0.010(2) 0.008(2)
N8 0.047(2) 0.042(2) 0.052(2) 0.0016(14) 0.016(2) 0.0007(14)
N9 0.051(2) 0.066(2) 0.051(2) -0.010(2) -0.001(2) 0.003(2)
N10 0.046(2) 0.059(2) 0.047(2) -0.0038(15) -0.002(2) 0.002(2)
N11 0.054(2) 0.067(2) 0.048(2) -0.009(2) 0.018(2) 0.001(2)
N12 0.055(2) 0.065(2) 0.048(2) -0.011(2) 0.012(2) 0.008(2)
C1 0.107(4) 0.078(3) 0.117(4) -0.001(3) 0.076(4) 0.005(3)
C2 0.119(5) 0.099(4) 0.068(3) 0.027(3) 0.021(3) 0.018(3)
C3 0.174(6) 0.052(3) 0.132(5) 0.005(3) 0.083(4) -0.034(3)
C4 0.059(3) 0.107(4) 0.141(5) -0.015(3) -0.002(3) -0.024(3)
C5 0.154(5) 0.052(3) 0.108(4) -0.033(3) 0.009(4) 0.002(3)
C6 0.078(3) 0.074(3) 0.061(3) -0.020(2) -0.010(2) -0.006(2)
C7 0.056(3) 0.058(2) 0.082(3) 0.007(2) 0.024(2) -0.007(2)
C8 0.065(3) 0.037(2) 0.092(3) -0.001(2) 0.029(2) -0.003(2)
C9 0.066(3) 0.069(3) 0.070(3) 0.019(2) 0.003(2) 0.013(2)
C10 0.069(3) 0.070(3) 0.122(4) 0.030(3) 0.045(3) 0.032(2)
C11 0.053(3) 0.064(3) 0.060(3) -0.014(2) 0.013(2) 0.006(2)
C12 0.047(2) 0.083(3) 0.063(3) -0.015(2) 0.000(2) 0.016(2)
C13 0.102(5) 0.169(5) 0.096(4) 0.082(4) -0.031(3) -0.044(4)
C14 0.072(4) 0.047(3) 0.262(8) -0.018(4) -0.018(4) 0.025(3)
C15 0.049(2) 0.058(2) 0.069(3) 0.001(2) -0.006(2) 0.010(2)
C16 0.074(3) 0.038(2) 0.116(4) 0.019(2) 0.007(3) -0.010(2)
C17 0.094(4) 0.062(3) 0.089(3) -0.005(2) 0.052(3) -0.016(3)
C18 0.062(3) 0.066(3) 0.087(3) 0.010(2) 0.000(2) -0.022(2)
C19 0.077(3) 0.033(2) 0.073(3) 0.004(2) 0.032(2) -0.002(2)
C20 0.099(4) 0.059(2) 0.061(3) 0.014(2) 0.034(3) -0.002(2)
C21 0.065(3) 0.060(2) 0.070(3) -0.002(2) 0.008(2) -0.019(2)
C22 0.063(3) 0.108(3) 0.049(3) -0.017(2) -0.001(2) 0.022(3)
C23 0.059(3) 0.077(3) 0.051(2) 0.001(2) 0.019(2) 0.021(2)
C24 0.142(5) 0.081(3) 0.074(3) -0.036(3) 0.051(3) -0.037(3)
C25 0.058(3) 0.061(3) 0.099(4) 0.026(2) 0.013(3) 0.005(2)
C26 0.095(4) 0.099(3) 0.059(3) 0.022(3) 0.012(3) 0.009(3)
C27 0.086(4) 0.075(3) 0.087(4) 0.039(3) -0.019(3) -0.025(3)
C28 0.090(4) 0.045(2) 0.084(3) 0.006(2) -0.017(3) -0.015(2)
C29 0.082(3) 0.069(3) 0.061(3) -0.018(2) 0.014(2) -0.019(2)
C30 0.057(3) 0.077(3) 0.077(3) 0.013(2) 0.012(2) -0.007(2)
C31 0.073(3) 0.084(3) 0.091(4) -0.016(3) -0.004(3) 0.029(3)
C32 0.095(4) 0.077(3) 0.068(3) -0.013(2) -0.008(3) 0.023(3)
C33 0.125(5) 0.041(2) 0.116(4) 0.013(3) 0.056(4) 0.009(3)
C34 0.084(4) 0.047(2) 0.118(4) -0.002(2) 0.046(3) -0.008(2)
C35 0.068(3) 0.088(3) 0.057(3) 0.013(2) 0.007(2) -0.014(2)
C36 0.053(3) 0.089(3) 0.069(3) 0.021(2) 0.021(2) 0.001(2)
C37 0.139(5) 0.103(4) 0.059(3) -0.009(3) -0.013(3) -0.032(4)
C38 0.056(3) 0.104(4) 0.133(5) -0.017(3) 0.015(3) 0.001(3)
C39 0.064(3) 0.062(3) 0.086(3) -0.012(2) -0.013(3) -0.001(2)
C40 0.078(4) 0.070(3) 0.105(4) 0.016(3) -0.013(3) -0.005(3)
C41 0.141(5) 0.088(3) 0.061(3) 0.002(3) -0.019(3) -0.005(3)
C42 0.065(3) 0.112(4) 0.115(4) 0.015(3) 0.014(3) 0.022(3)
C43 0.060(3) 0.101(4) 0.088(3) 0.008(3) 0.014(3) -0.008(3)
C44 0.096(4) 0.125(4) 0.057(3) -0.004(3) 0.023(3) -0.022(3)
C45 0.109(4) 0.076(3) 0.103(4) 0.019(3) 0.060(3) 0.007(3)
C46 0.123(5) 0.057(3) 0.103(4) -0.006(3) 0.058(4) -0.007(3)
C47 0.056(3) 0.094(3) 0.067(3) -0.020(2) 0.003(2) -0.001(2)
C48 0.067(3) 0.107(4) 0.068(3) -0.026(3) -0.013(2) 0.020(3)

loop_
_atom_site_label
_atom_site_type_symbol
_atom_site_fract_x
_atom_site_fract_y
_atom_site_fract_z
_atom_site_U_iso_or_equiv
_atom_site_thermal_displace_type
_atom_site_occupancy
_atom_site_calc_flag
_atom_site_refinement_flags
_atom_site_disorder_group
Fe1 Fe 0.02591(2) 0.63599(2) 0.22548(2) 0.03808(14) Uani 1 d . .
Fe2 Fe 0.48194(2) 0.35893(2) 0.25748(2) 0.03322(14) Uani 1 d . .
Li1 Li 0.2072(3) 0.4571(2) 0.0411(3) 0.0390(13) Uani 1 d . .
Li2 Li 0.2906(3) 0.4994(3) 0.4652(3) 0.0495(15) Uani 1 d . .
Si1 Si 0.06473(7) 0.74895(5) 0.14004(6) 0.0643(4) Uani 1 d . .
Si2 Si 0.09454(6) 0.74809(5) 0.29632(6) 0.0607(3) Uani 1 d . .
Si3 Si -0.04852(5) 0.54594(4) 0.31627(5) 0.0438(3) Uani 1 d . .
Si4 Si -0.12083(5) 0.66218(4) 0.28262(5) 0.0451(3) Uani 1 d . .
Si5 Si 0.56404(6) 0.24789(4) 0.31447(6) 0.0586(3) Uani 1 d . .
Si6 Si 0.40535(5) 0.23958(4) 0.28828(5) 0.0441(3) Uani 1 d . .
Si7 Si 0.56364(5) 0.45859(4) 0.18967(5) 0.0440(3) Uani 1 d . .
Si8 Si 0.54059(5) 0.34383(4) 0.11075(5) 0.0459(3) Uani 1 d . .
Cl1 Cl 0.12567(5) 0.58674(4) 0.26627(6) 0.0621(3) Uani 1 d . .
Cl2 Cl -0.00434(6) 0.59812(4) 0.11838(5) 0.0659(3) Uani 1 d . .
Cl3 Cl 0.36983(5) 0.39046(4) 0.23054(6) 0.0604(3) Uani 1 d . .
Cl4 Cl 0.51907(5) 0.40469(4) 0.35968(5) 0.0541(3) Uani 1 d . .
N1 N 0.05518(14) 0.71775(11) 0.21992(14) 0.0441(7) Uani 1 d . .
N2 N -0.05022(13) 0.61537(11) 0.27689(13) 0.0371(7) Uani 1 d . .
N3 N 0.48365(14) 0.27580(10) 0.28064(13) 0.0369(7) Uani 1 d . .
N4 N 0.53065(14) 0.38617(11) 0.18302(12) 0.0360(6) Uani 1 d . .
N5 N 0.1789(2) 0.51935(12) -0.0399(2) 0.0505(8) Uani 1 d . .
N6 N 0.27743(15) 0.52269(12) 0.08538(14) 0.0452(7) Uani 1 d . .
N7 N 0.2390(2) 0.36794(12) 0.01728(15) 0.0505(8) Uani 1 d . .
N8 N 0.1358(2) 0.41564(12) 0.10082(15) 0.0460(7) Uani 1 d . .
N9 N 0.2170(2) 0.43103(13) 0.4262(2) 0.0564(8) Uani 1 d . .
N10 N 0.3403(2) 0.43121(13) 0.52931(15) 0.0512(8) Uani 1 d . .
N11 N 0.3465(2) 0.55136(14) 0.40089(15) 0.0554(8) Uani 1 d . .
N12 N 0.2572(2) 0.58124(14) 0.5067(2) 0.0555(8) Uani 1 d . .
C1 C 0.1323(3) 0.7074(2) 0.0977(2) 0.096(2) Uani 1 d . .
H1A H 0.1421(11) 0.7288(7) 0.0562(8) 0.115 Uiso 1 calc R .
H1B H 0.1149(6) 0.6674(5) 0.0850(14) 0.115 Uiso 1 calc R .
H1C H 0.1752(5) 0.7042(11) 0.1298(6) 0.115 Uiso 1 calc R .
C2 C -0.0177(3) 0.7522(2) 0.0813(2) 0.095(2) Uani 1 d . .
H2A H -0.0088(4) 0.7698(11) 0.0372(5) 0.114 Uiso 1 calc R .
H2B H -0.0517(5) 0.7768(10) 0.1020(7) 0.114 Uiso 1 calc R .
H2C H -0.0364(8) 0.7118(2) 0.0734(11) 0.114 Uiso 1 calc R .
C3 C 0.0952(3) 0.8286(2) 0.1460(3) 0.114(2) Uani 1 d . .
H3A H 0.0604(9) 0.8530(3) 0.1659(17) 0.137 Uiso 1 calc R .
H3B H 0.1011(17) 0.8434(5) 0.0999(3) 0.137 Uiso 1 calc R .
H3C H 0.1399(9) 0.8309(3) 0.1755(14) 0.137 Uiso 1 calc R .
C4 C 0.1921(2) 0.7472(2) 0.2999(3) 0.103(2) Uani 1 d . .
H4A H 0.2129(2) 0.7622(13) 0.3449(6) 0.124 Uiso 1 calc R .
H4B H 0.2063(2) 0.7727(11) 0.2633(10) 0.124 Uiso 1 calc R .
H4C H 0.2080(3) 0.7063(3) 0.2935(16) 0.124 Uiso 1 calc R .
C5 C 0.0653(3) 0.8270(2) 0.3110(3) 0.105(2) Uani 1 d . .
H5A H 0.0900(12) 0.8545(2) 0.2833(12) 0.126 Uiso 1 calc R .
H5B H 0.0759(15) 0.8371(5) 0.3599(4) 0.126 Uiso 1 calc R .
H5C H 0.0149(4) 0.8303(4) 0.2973(15) 0.126 Uiso 1 calc R .
C6 C 0.0727(2) 0.7067(2) 0.3729(2) 0.0722(12) Uani 1 d . .
H6A H 0.0931(10) 0.7272(6) 0.4149(2) 0.087 Uiso 1 calc R .
H6B H 0.0915(11) 0.6661(4) 0.3722(7) 0.087 Uiso 1 calc R .
H6C H 0.0218(2) 0.7049(9) 0.3723(6) 0.087 Uiso 1 calc R .
C7 C -0.1367(2) 0.5155(2) 0.3294(2) 0.0640(11) Uani 1 d . .
H7A H -0.1311(2) 0.4775(5) 0.3541(10) 0.077 Uiso 1 calc R .
H7B H -0.1643(4) 0.5093(9) 0.2845(2) 0.077 Uiso 1 calc R .
H7C H -0.1609(5) 0.5439(5) 0.3565(10) 0.077 Uiso 1 calc R .
C8 C -0.0102(2) 0.48610(15) 0.2659(2) 0.0629(12) Uani 1 d . .
H8A H -0.0112(11) 0.4481(3) 0.2906(6) 0.075 Uiso 1 calc R .
H8B H 0.0382(4) 0.4963(5) 0.2602(10) 0.075 Uiso 1 calc R .
H8C H -0.0375(7) 0.4825(7) 0.2204(5) 0.075 Uiso 1 calc R .
C9 C 0.0007(2) 0.5497(2) 0.4041(2) 0.0687(12) Uani 1 d . .
H9A H -0.0008(10) 0.5106(3) 0.4265(5) 0.082 Uiso 1 calc R .
H9B H -0.0207(7) 0.5797(7) 0.4315(4) 0.082 Uiso 1 calc R .
H9C H 0.0493(3) 0.5606(10) 0.4006(2) 0.082 Uiso 1 calc R .
C10 C -0.1132(2) 0.7351(2) 0.2389(2) 0.084(2) Uani 1 d . .
H10A H -0.1551(7) 0.7591(5) 0.2430(12) 0.101 Uiso 1 calc R .
H10B H -0.1087(14) 0.7284(2) 0.1900(4) 0.101 Uiso 1 calc R .
H10C H -0.0719(8) 0.7564(5) 0.2605(9) 0.101 Uiso 1 calc R .
C11 C -0.1335(2) 0.6785(2) 0.3743(2) 0.0587(11) Uani 1 d . .
H11A H -0.1766(6) 0.7015(8) 0.3755(2) 0.070 Uiso 1 calc R .
H11B H -0.0938(6) 0.7017(8) 0.3960(4) 0.070 Uiso 1 calc R .
H11C H -0.1368(11) 0.6410(2) 0.3994(3) 0.070 Uiso 1 calc R .
C12 C -0.2050(2) 0.6293(2) 0.2409(2) 0.0649(11) Uani 1 d . .
H12A H -0.2347(5) 0.6611(2) 0.2190(10) 0.078 Uiso 1 calc R .
H12B H -0.2291(6) 0.6094(8) 0.2760(3) 0.078 Uiso 1 calc R .
H12C H -0.1950(2) 0.6002(7) 0.2059(8) 0.078 Uiso 1 calc R .
C13 C 0.5696(3) 0.2413(3) 0.4095(2) 0.126(2) Uani 1 d . .
H13A H 0.6175(5) 0.2310(15) 0.4283(3) 0.151 Uiso 1 calc R .
H13B H 0.5376(14) 0.2100(11) 0.4215(2) 0.151 Uiso 1 calc R .
H13C H 0.5565(17) 0.2794(5) 0.4291(3) 0.151 Uiso 1 calc R .
C14 C 0.5843(3) 0.1737(2) 0.2769(3) 0.130(2) Uani 1 d . .
H14A H 0.5626(16) 0.1419(2) 0.3014(13) 0.156 Uiso 1 calc R .
H14B H 0.6350(3) 0.1679(7) 0.2817(17) 0.156 Uiso 1 calc R .
H14C H 0.5658(17) 0.1727(6) 0.2279(5) 0.156 Uiso 1 calc R .
C15 C 0.6379(2) 0.2966(2) 0.2980(2) 0.0597(11) Uani 1 d . .
H15A H 0.6819(2) 0.2789(5) 0.3190(9) 0.072 Uiso 1 calc R .
H15B H 0.6320(6) 0.3360(3) 0.3180(9) 0.072 Uiso 1 calc R .
H15C H 0.6391(7) 0.3005(8) 0.2481(2) 0.072 Uiso 1 calc R .
C16 C 0.4167(2) 0.15926(15) 0.3144(2) 0.0762(14) Uani 1 d . .
H16A H 0.3712(3) 0.1421(3) 0.3209(13) 0.091 Uiso 1 calc R .
H16B H 0.4480(11) 0.1566(2) 0.3578(7) 0.091 Uiso 1 calc R .
H16C H 0.4370(12) 0.1372(3) 0.2784(6) 0.091 Uiso 1 calc R .
C17 C 0.3589(2) 0.2749(2) 0.3554(2) 0.0786(14) Uani 1 d . .
H17A H 0.3144(6) 0.2543(8) 0.3580(9) 0.094 Uiso 1 calc R .
H17B H 0.3498(12) 0.3169(4) 0.3437(7) 0.094 Uiso 1 calc R .
H17C H 0.3877(6) 0.2723(10) 0.4001(3) 0.094 Uiso 1 calc R .
C18 C 0.3475(2) 0.2373(2) 0.2053(2) 0.0724(13) Uani 1 d . .
H18A H 0.3012(4) 0.2229(10) 0.2134(3) 0.087 Uiso 1 calc R .
H18B H 0.3674(6) 0.2104(8) 0.1733(4) 0.087 Uiso 1 calc R .
H18C H 0.3433(10) 0.2775(2) 0.1855(6) 0.087 Uiso 1 calc R .
C19 C 0.5045(2) 0.51012(14) 0.2294(2) 0.0594(11) Uani 1 d . .
H19A H 0.5073(9) 0.5499(3) 0.2093(8) 0.071 Uiso 1 calc R .
H19B H 0.5185(7) 0.5122(7) 0.2793(3) 0.071 Uiso 1 calc R .
H19C H 0.4564(2) 0.4954(5) 0.2207(9) 0.071 Uiso 1 calc R .
C20 C 0.5749(2) 0.4940(2) 0.1046(2) 0.0710(13) Uani 1 d . .
H20A H 0.6013(11) 0.5312(6) 0.1125(2) 0.085 Uiso 1 calc R .
H20B H 0.5290(2) 0.5025(9) 0.0794(5) 0.085 Uiso 1 calc R .
H20C H 0.6005(11) 0.4667(5) 0.0774(5) 0.085 Uiso 1 calc R .
C21 C 0.6522(2) 0.4605(2) 0.2392(2) 0.0650(11) Uani 1 d . .
H21A H 0.6685(5) 0.5019(2) 0.2436(10) 0.078 Uiso 1 calc R .
H21B H 0.6846(3) 0.4371(8) 0.2148(6) 0.078 Uiso 1 calc R .
H21C H 0.6502(3) 0.4436(9) 0.2852(4) 0.078 Uiso 1 calc R .
C22 C 0.4974(2) 0.3799(2) 0.0295(2) 0.0740(13) Uani 1 d . .
H22A H 0.4739(10) 0.3493(2) -0.0007(6) 0.089 Uiso 1 calc R .
H22B H 0.5328(3) 0.3999(9) 0.0056(6) 0.089 Uiso 1 calc R .
H22C H 0.4630(9) 0.4092(8) 0.0413(2) 0.089 Uiso 1 calc R .
C23 C 0.6345(2) 0.3321(2) 0.0989(2) 0.0613(11) Uani 1 d . .
H23A H 0.6376(2) 0.3133(9) 0.0540(5) 0.074 Uiso 1 calc R .
H23B H 0.6565(3) 0.3063(8) 0.1357(6) 0.074 Uiso 1 calc R .
H23C H 0.6586(3) 0.3707(2) 0.1007(11) 0.074 Uiso 1 calc R .
C24 C 0.4993(3) 0.2702(2) 0.1122(2) 0.096(2) Uani 1 d . .
H24A H 0.5242(9) 0.2461(5) 0.1491(10) 0.116 Uiso 1 calc R .
H24B H 0.5011(15) 0.2504(6) 0.0677(6) 0.116 Uiso 1 calc R .
H24C H 0.4505(5) 0.2749(2) 0.1206(15) 0.116 Uiso 1 calc R .
C25 C 0.1098(2) 0.5409(2) -0.0304(2) 0.0725(13) Uani 1 d . .
H25A H 0.0752(2) 0.5099(4) -0.0442(11) 0.087 Uiso 1 calc R .
H25B H 0.0992(5) 0.5766(6) -0.0587(10) 0.087 Uiso 1 calc R .
H25C H 0.1083(4) 0.5509(10) 0.0183(3) 0.087 Uiso 1 calc R .
C26 C 0.1772(2) 0.5019(2) -0.1121(2) 0.0839(14) Uani 1 d . .
H26A H 0.1401(9) 0.4725(9) -0.1236(4) 0.101 Uiso 1 calc R .
H26B H 0.2223(5) 0.4844(10) -0.1196(4) 0.101 Uiso 1 calc R .
H26C H 0.1682(14) 0.5371(3) -0.1416(2) 0.101 Uiso 1 calc R .
C27 C 0.2319(2) 0.5655(2) -0.0269(2) 0.0849(15) Uani 1 d . .
H27A H 0.2729(2) 0.5541(2) -0.0501(2) 0.102 Uiso 1 calc R .
H27B H 0.2131(2) 0.6032(2) -0.0482(2) 0.102 Uiso 1 calc R .
C28 C 0.2549(3) 0.5764(2) 0.0452(2) 0.0752(13) Uani 1 d . .
H28A H 0.2163(3) 0.5955(2) 0.0663(2) 0.090 Uiso 1 calc R .
H28B H 0.2943(3) 0.6051(2) 0.0486(2) 0.090 Uiso 1 calc R .
C29 C 0.2778(2) 0.5366(2) 0.1589(2) 0.0705(12) Uani 1 d . .
H29A H 0.2916(12) 0.5011(4) 0.1865(2) 0.085 Uiso 1 calc R .
H29B H 0.2309(4) 0.5491(10) 0.1676(3) 0.085 Uiso 1 calc R .
H29C H 0.3110(9) 0.5690(7) 0.1717(3) 0.085 Uiso 1 calc R .
C30 C 0.3481(2) 0.5048(2) 0.0740(2) 0.0700(12) Uani 1 d . .
H30A H 0.3478(3) 0.4901(9) 0.0267(4) 0.084 Uiso 1 calc R .
H30B H 0.3644(5) 0.4732(7) 0.1066(8) 0.084 Uiso 1 calc R .
H30C H 0.3794(3) 0.5393(3) 0.0811(11) 0.084 Uiso 1 calc R .
C31 C 0.3137(2) 0.3539(2) 0.0258(2) 0.0838(14) Uani 1 d . .
H31A H 0.3375(3) 0.3788(8) -0.0055(9) 0.101 Uiso 1 calc R .
H31B H 0.3203(2) 0.3117(3) 0.0149(13) 0.101 Uiso 1 calc R .
H31C H 0.3334(4) 0.3617(11) 0.0735(4) 0.101 Uiso 1 calc R .
C32 C 0.2124(3) 0.3546(2) -0.0543(2) 0.0814(14) Uani 1 d . .
H32A H 0.2388(9) 0.3774(9) -0.0853(2) 0.098 Uiso 1 calc R .
H32B H 0.1629(4) 0.3655(10) -0.0627(4) 0.098 Uiso 1 calc R .
H32C H 0.2176(12) 0.3118(3) -0.0629(4) 0.098 Uiso 1 calc R .
C33 C 0.2055(3) 0.3330(2) 0.0662(3) 0.090(2) Uani 1 d . .
H33A H 0.2011(3) 0.2914(2) 0.0491(3) 0.108 Uiso 1 calc R .
H33B H 0.2363(3) 0.3324(2) 0.1105(3) 0.108 Uiso 1 calc R .
C34 C 0.1378(3) 0.3534(2) 0.0789(3) 0.0805(15) Uani 1 d . .
H34A H 0.1211(3) 0.3280(2) 0.1150(3) 0.097 Uiso 1 calc R .
H34B H 0.1051(3) 0.3483(2) 0.0363(3) 0.097 Uiso 1 calc R .
C35 C 0.1587(2) 0.4222(2) 0.1739(2) 0.0709(12) Uani 1 d . .
H35A H 0.1554(11) 0.4642(2) 0.1871(3) 0.085 Uiso 1 calc R .
H35B H 0.2073(4) 0.4088(9) 0.1837(3) 0.085 Uiso 1 calc R .
H35C H 0.1290(8) 0.3980(8) 0.2004(2) 0.085 Uiso 1 calc R .
C36 C 0.0629(2) 0.4363(2) 0.0888(2) 0.0693(12) Uani 1 d . .
H36A H 0.0454(4) 0.4317(9) 0.0399(3) 0.083 Uiso 1 calc R .
H36B H 0.0605(3) 0.4784(3) 0.1019(11) 0.083 Uiso 1 calc R .
H36C H 0.0341(3) 0.4125(7) 0.1167(9) 0.083 Uiso 1 calc R .
C37 C 0.2037(3) 0.4247(2) 0.3520(2) 0.102(2) Uani 1 d . .
H37A H 0.2477(4) 0.4165(13) 0.3332(3) 0.123 Uiso 1 calc R .
H37B H 0.1832(14) 0.4616(5) 0.3319(3) 0.123 Uiso 1 calc R .
H37C H 0.1712(12) 0.3916(9) 0.3407(2) 0.123 Uiso 1 calc R .
C38 C 0.1497(2) 0.4405(2) 0.4544(3) 0.097(2) Uani 1 d . .
H38A H 0.1585(3) 0.4468(13) 0.5044(3) 0.117 Uiso 1 calc R .
H38B H 0.1199(6) 0.4053(6) 0.4449(13) 0.117 Uiso 1 calc R .
H38C H 0.1262(7) 0.4756(8) 0.4326(11) 0.117 Uiso 1 calc R .
C39 C 0.2489(2) 0.3764(2) 0.4559(2) 0.0724(12) Uani 1 d . .
H39A H 0.2821(2) 0.3611(2) 0.4252(2) 0.087 Uiso 1 calc R .
H39B H 0.2119(2) 0.3460(2) 0.4579(2) 0.087 Uiso 1 calc R .
C40 C 0.2863(3) 0.3847(2) 0.5261(3) 0.0864(15) Uani 1 d . .
H40A H 0.2521(3) 0.3953(2) 0.5581(3) 0.104 Uiso 1 calc R .
H40B H 0.3084(3) 0.3465(2) 0.5420(3) 0.104 Uiso 1 calc R .
C41 C 0.3613(3) 0.4450(2) 0.6021(2) 0.099(2) Uani 1 d . .
H41A H 0.3206(4) 0.4589(12) 0.6232(4) 0.119 Uiso 1 calc R .
H41B H 0.3971(11) 0.4762(9) 0.6057(2) 0.119 Uiso 1 calc R .
H41C H 0.3802(14) 0.4090(4) 0.6260(4) 0.119 Uiso 1 calc R .
C42 C 0.4009(2) 0.4092(2) 0.4995(3) 0.097(2) Uani 1 d . .
H42A H 0.3891(5) 0.4041(12) 0.4496(3) 0.117 Uiso 1 calc R .
H42B H 0.4153(9) 0.3707(6) 0.5204(11) 0.117 Uiso 1 calc R .
H42C H 0.4393(5) 0.4378(6) 0.5083(13) 0.117 Uiso 1 calc R .
C43 C 0.4214(2) 0.5516(2) 0.4222(2) 0.0825(14) Uani 1 d . .
H43A H 0.4302(2) 0.5586(11) 0.4720(3) 0.099 Uiso 1 calc R .
H43B H 0.4432(3) 0.5835(7) 0.3978(10) 0.099 Uiso 1 calc R .
H43C H 0.4413(3) 0.5131(4) 0.4110(11) 0.099 Uiso 1 calc R .
C44 C 0.3358(3) 0.5353(2) 0.3285(2) 0.091(2) Uani 1 d . .
H44A H 0.2857(3) 0.5356(12) 0.3123(4) 0.110 Uiso 1 calc R .
H44B H 0.3547(13) 0.4953(5) 0.3224(3) 0.110 Uiso 1 calc R .
H44C H 0.3598(12) 0.5641(7) 0.3017(3) 0.110 Uiso 1 calc R .
C45 C 0.3171(3) 0.6115(2) 0.4090(3) 0.092(2) Uani 1 d . .
H45A H 0.3503(3) 0.6415(2) 0.3948(3) 0.111 Uiso 1 calc R .
H45B H 0.2732(3) 0.6152(2) 0.3774(3) 0.111 Uiso 1 calc R .
C46 C 0.3030(3) 0.6250(2) 0.4762(3) 0.091(2) Uani 1 d . .
H46A H 0.2806(3) 0.6647(2) 0.4757(3) 0.109 Uiso 1 calc R .
H46B H 0.3479(3) 0.6276(2) 0.5064(3) 0.109 Uiso 1 calc R .
C47 C 0.2693(2) 0.5871(2) 0.5822(2) 0.0727(13) Uani 1 d . .
H47A H 0.3189(3) 0.5806(10) 0.5979(2) 0.087 Uiso 1 calc R .
H47B H 0.2413(9) 0.5574(7) 0.6034(2) 0.087 Uiso 1 calc R .
H47C H 0.2558(12) 0.6272(4) 0.5956(2) 0.087 Uiso 1 calc R .
C48 C 0.1839(2) 0.5923(2) 0.4852(2) 0.0824(14) Uani 1 d . .
H48A H 0.1738(3) 0.5858(11) 0.4354(3) 0.099 Uiso 1 calc R .
H48B H 0.1726(4) 0.6336(4) 0.4961(12) 0.099 Uiso 1 calc R .
H48C H 0.1556(2) 0.5650(7) 0.5096(9) 0.099 Uiso 1 calc R .

loop_
_atom_type_symbol
_atom_type_description
_atom_type_scat_dispersion_real
_atom_type_scat_dispersion_imag
_atom_type_scat_source
C C 0.0033 0.0016 'International Tables Vol C Tables 4.2.6.8 and 6.1.1.4'
H H 0.0000 0.0000 'International Tables Vol C Tables 4.2.6.8 and 6.1.1.4'
Li Li -0.0003 0.0001 'International Tables Vol C Tables 4.2.6.8 and 6.1.1.4'
N N 0.0061 0.0033 'International Tables Vol C Tables 4.2.6.8 and 6.1.1.4'
Si Si 0.0817 0.0704 'International Tables Vol C Tables 4.2.6.8 and 6.1.1.4'
Cl Cl 0.1484 0.1585 'International Tables Vol C Tables 4.2.6.8 and 6.1.1.4'
Fe Fe 0.3463 0.8444 'International Tables Vol C Tables 4.2.6.8 and 6.1.1.4'

loop_
_geom_angle_atom_site_label_1
_geom_angle_atom_site_label_2
_geom_angle_atom_site_label_3
_geom_angle
_geom_angle_site_symmetry_1
_geom_angle_site_symmetry_3
_geom_angle_publ_flag
N1 Fe1 N2 120.24(11) . . ?
N1 Fe1 Cl2 110.47(9) . . ?
N2 Fe1 Cl2 105.15(9) . . ?
N1 Fe1 Cl1 103.90(9) . . ?
N2 Fe1 Cl1 111.38(8) . . ?
Cl2 Fe1 Cl1 104.79(4) . . ?
N3 Fe2 N4 119.42(11) . . ?
N3 Fe2 Cl3 110.23(8) . . ?
N4 Fe2 Cl3 105.20(8) . . ?
N3 Fe2 Cl4 103.65(8) . . ?
N4 Fe2 Cl4 112.82(8) . . ?
Cl3 Fe2 Cl4 104.69(4) . . ?
N6 Li1 N8 120.4(3) . . ?
N6 Li1 N5 86.7(2) . . ?
N8 Li1 N5 124.6(3) . . ?
N6 Li1 N7 123.3(3) . . ?
N8 Li1 N7 86.1(2) . . ?
N5 Li1 N7 120.1(3) . . ?
N11 Li2 N10 121.5(3) . . ?
N11 Li2 N12 87.1(3) . . ?
N10 Li2 N12 121.9(3) . . ?
N11 Li2 N9 122.9(3) . . ?
N10 Li2 N9 85.9(3) . . ?
N12 Li2 N9 121.8(3) . . ?
N1 Si1 C2 113.5(2) . . ?
N1 Si1 C1 110.4(2) . . ?
C2 Si1 C1 109.7(2) . . ?
N1 Si1 C3 113.1(2) . . ?
C2 Si1 C3 103.9(2) . . ?
C1 Si1 C3 105.8(2) . . ?
N1 Si2 C6 112.4(2) . . ?
N1 Si2 C4 111.4(2) . . ?
C6 Si2 C4 106.8(2) . . ?
N1 Si2 C5 113.0(2) . . ?
C6 Si2 C5 104.3(2) . . ?
C4 Si2 C5 108.7(2) . . ?
N2 Si3 C9 110.4(2) . . ?
N2 Si3 C8 113.52(15) . . ?
C9 Si3 C8 109.1(2) . . ?
N2 Si3 C7 114.6(2) . . ?
C9 Si3 C7 105.1(2) . . ?
C8 Si3 C7 103.4(2) . . ?
N2 Si4 C10 113.5(2) . . ?
N2 Si4 C11 111.9(2) . . ?
C10 Si4 C11 107.1(2) . . ?
N2 Si4 C12 112.27(15) . . ?
C10 Si4 C12 104.9(2) . . ?
C11 Si4 C12 106.7(2) . . ?
N3 Si5 C13 110.8(2) . . ?
N3 Si5 C15 113.18(15) . . ?
C13 Si5 C15 105.5(2) . . ?
N3 Si5 C14 112.9(2) . . ?
C13 Si5 C14 109.3(3) . . ?
C15 Si5 C14 104.7(2) . . ?
N3 Si6 C17 111.0(2) . . ?
N3 Si6 C18 112.1(2) . . ?
C17 Si6 C18 109.8(2) . . ?
N3 Si6 C16 113.4(2) . . ?
C17 Si6 C16 105.6(2) . . ?
C18 Si6 C16 104.5(2) . . ?
N4 Si7 C19 111.95(14) . . ?
N4 Si7 C21 111.4(2) . . ?
C19 Si7 C21 109.9(2) . . ?
N4 Si7 C20 114.0(2) . . ?
C19 Si7 C20 104.4(2) . . ?
C21 Si7 C20 104.7(2) . . ?
N4 Si8 C24 113.0(2) . . ?
N4 Si8 C23 112.4(2) . . ?
C24 Si8 C23 107.7(2) . . ?
N4 Si8 C22 111.8(2) . . ?
C24 Si8 C22 104.5(2) . . ?
C23 Si8 C22 107.1(2) . . ?
Si2 N1 Si1 122.2(2) . . ?
Si2 N1 Fe1 115.29(15) . . ?
Si1 N1 Fe1 119.77(15) . . ?
Si4 N2 Si3 119.26(15) . . ?
Si4 N2 Fe1 122.68(14) . . ?
Si3 N2 Fe1 118.03(13) . . ?
Si5 N3 Si6 123.19(14) . . ?
Si5 N3 Fe2 115.57(14) . . ?
Si6 N3 Fe2 118.96(14) . . ?
Si8 N4 Si7 119.82(14) . . ?
Si8 N4 Fe2 123.64(14) . . ?
Si7 N4 Fe2 116.52(13) . . ?
C25 N5 C27 112.2(3) . . ?
C25 N5 C26 107.4(3) . . ?
C27 N5 C26 107.0(3) . . ?
C25 N5 Li1 106.4(3) . . ?
C27 N5 Li1 102.9(3) . . ?
C26 N5 Li1 121.0(3) . . ?
C30 N6 C29 108.1(3) . . ?
C30 N6 C28 111.3(3) . . ?
C29 N6 C28 108.2(3) . . ?
C30 N6 Li1 108.1(3) . . ?
C29 N6 Li1 118.4(3) . . ?
C28 N6 Li1 102.6(3) . . ?
C33 N7 C32 112.7(4) . . ?
C33 N7 C31 108.6(3) . . ?
C32 N7 C31 107.0(3) . . ?
C33 N7 Li1 101.5(3) . . ?
C32 N7 Li1 108.7(3) . . ?
C31 N7 Li1 118.4(3) . . ?
C35 N8 C34 111.6(3) . . ?
C35 N8 C36 107.4(3) . . ?
C34 N8 C36 108.2(3) . . ?
C35 N8 Li1 110.7(3) . . ?
C34 N8 Li1 102.5(3) . . ?
C36 N8 Li1 116.4(3) . . ?
C37 N9 C39 109.3(3) . . ?
C37 N9 C38 109.0(4) . . ?
C39 N9 C38 108.5(3) . . ?
C37 N9 Li2 116.9(3) . . ?
C39 N9 Li2 103.1(3) . . ?
C38 N9 Li2 109.5(3) . . ?
C42 N10 C41 108.6(4) . . ?
C42 N10 C40 109.9(3) . . ?
C41 N10 C40 107.7(3) . . ?
C42 N10 Li2 109.6(3) . . ?
C41 N10 Li2 118.2(3) . . ?
C40 N10 Li2 102.6(3) . . ?
C44 N11 C43 107.5(3) . . ?
C44 N11 C45 108.6(4) . . ?
C43 N11 C45 110.2(4) . . ?
C44 N11 Li2 114.9(3) . . ?
C43 N11 Li2 113.2(3) . . ?
C45 N11 Li2 102.2(3) . . ?
C48 N12 C47 107.9(3) . . ?
C48 N12 C46 112.1(4) . . ?
C47 N12 C46 108.1(3) . . ?
C48 N12 Li2 111.4(3) . . ?
C47 N12 Li2 115.9(3) . . ?
C46 N12 Li2 101.2(3) . . ?
C28 C27 N5 114.7(3) . . ?
C27 C28 N6 114.6(3) . . ?
C34 C33 N7 115.3(4) . . ?
C33 C34 N8 114.4(4) . . ?
N9 C39 C40 113.4(3) . . ?
N10 C40 C39 113.2(4) . . ?
C46 C45 N11 114.6(4) . . ?
C45 C46 N12 114.9(4) . . ?

loop_
_geom_bond_atom_site_label_1
_geom_bond_atom_site_label_2
_geom_bond_distance
_geom_bond_site_symmetry_2
_geom_bond_publ_flag
Fe1 N1 1.925(2) . ?
Fe1 N2 1.930(2) . ?
Fe1 Cl2 2.2685(11) . ?
Fe1 Cl1 2.2786(11) . ?
Fe2 N3 1.918(2) . ?
Fe2 N4 1.921(2) . ?
Fe2 Cl3 2.2761(10) . ?
Fe2 Cl4 2.2825(10) . ?
Li1 N6 2.114(6) . ?
Li1 N8 2.121(6) . ?
Li1 N5 2.132(6) . ?
Li1 N7 2.157(6) . ?
Li2 N11 2.101(7) . ?
Li2 N10 2.130(7) . ?
Li2 N12 2.136(6) . ?
Li2 N9 2.165(7) . ?
Si1 N1 1.739(3) . ?
Si1 C2 1.849(5) . ?
Si1 C1 1.871(4) . ?
Si1 C3 1.879(4) . ?
Si2 N1 1.731(3) . ?
Si2 C6 1.851(4) . ?
Si2 C4 1.874(4) . ?
Si2 C5 1.889(4) . ?
Si3 N2 1.735(3) . ?
Si3 C9 1.861(4) . ?
Si3 C8 1.867(3) . ?
Si3 C7 1.878(3) . ?
Si4 N2 1.733(3) . ?
Si4 C10 1.860(4) . ?
Si4 C11 1.871(3) . ?
Si4 C12 1.878(4) . ?
Si5 N3 1.729(3) . ?
Si5 C13 1.853(5) . ?
Si5 C15 1.853(4) . ?
Si5 C14 1.877(4) . ?
Si6 N3 1.736(3) . ?
Si6 C17 1.852(4) . ?
Si6 C18 1.855(4) . ?
Si6 C16 1.878(3) . ?
Si7 N4 1.743(3) . ?
Si7 C19 1.857(3) . ?
Si7 C21 1.861(4) . ?
Si7 C20 1.877(3) . ?
Si8 N4 1.730(3) . ?
Si8 C24 1.834(4) . ?
Si8 C23 1.872(4) . ?
Si8 C22 1.886(4) . ?
N5 C25 1.450(4) . ?
N5 C27 1.456(5) . ?
N5 C26 1.460(5) . ?
N6 C30 1.462(4) . ?
N6 C29 1.468(4) . ?
N6 C28 1.475(4) . ?
N7 C33 1.445(5) . ?
N7 C32 1.462(5) . ?
N7 C31 1.466(5) . ?
N8 C35 1.451(4) . ?
N8 C34 1.461(4) . ?
N8 C36 1.472(4) . ?
N9 C37 1.449(5) . ?
N9 C39 1.459(5) . ?
N9 C38 1.484(5) . ?
N10 C42 1.452(5) . ?
N10 C41 1.463(5) . ?
N10 C40 1.470(5) . ?
N11 C44 1.450(5) . ?
N11 C43 1.455(5) . ?
N11 C45 1.479(5) . ?
N12 C48 1.448(5) . ?
N12 C47 1.471(5) . ?
N12 C46 1.490(5) . ?
C27 C28 1.447(5) . ?
C33 C34 1.432(6) . ?
C39 C40 1.484(6) . ?
C45 C46 1.402(6) . ?

loop_
_geom_torsion_atom_site_label_1
_geom_torsion_atom_site_label_2
_geom_torsion_atom_site_label_3
_geom_torsion_atom_site_label_4
_geom_torsion
_geom_torsion_site_symmetry_1
_geom_torsion_site_symmetry_2
_geom_torsion_site_symmetry_3
_geom_torsion_site_symmetry_4
_geom_torsion_publ_flag
C6 Si2 N1 Si1 178.1(2) . . . . ?
C4 Si2 N1 Si1 -62.1(3) . . . . ?
C5 Si2 N1 Si1 60.5(3) . . . . ?
C6 Si2 N1 Fe1 -20.7(2) . . . . ?
C4 Si2 N1 Fe1 99.0(2) . . . . ?
C5 Si2 N1 Fe1 -138.3(2) . . . . ?
C2 Si1 N1 Si2 -136.6(2) . . . . ?
C1 Si1 N1 Si2 99.7(2) . . . . ?
C3 Si1 N1 Si2 -18.6(3) . . . . ?
C2 Si1 N1 Fe1 63.0(2) . . . . ?
C1 Si1 N1 Fe1 -60.7(3) . . . . ?
C3 Si1 N1 Fe1 -179.0(2) . . . . ?
N2 Fe1 N1 Si2 68.5(2) . . . . ?
Cl2 Fe1 N1 Si2 -168.80(12) . . . . ?
Cl1 Fe1 N1 Si2 -56.9(2) . . . . ?
N2 Fe1 N1 Si1 -129.9(2) . . . . ?
Cl2 Fe1 N1 Si1 -7.1(2) . . . . ?
Cl1 Fe1 N1 Si1 104.8(2) . . . . ?
C10 Si4 N2 Si3 179.0(2) . . . . ?
C11 Si4 N2 Si3 57.7(2) . . . . ?
C12 Si4 N2 Si3 -62.3(2) . . . . ?
C10 Si4 N2 Fe1 -3.3(3) . . . . ?
C11 Si4 N2 Fe1 -124.5(2) . . . . ?
C12 Si4 N2 Fe1 115.5(2) . . . . ?
C9 Si3 N2 Si4 -94.3(2) . . . . ?
C8 Si3 N2 Si4 142.8(2) . . . . ?
C7 Si3 N2 Si4 24.2(2) . . . . ?
C9 Si3 N2 Fe1 87.8(2) . . . . ?
C8 Si3 N2 Fe1 -35.1(2) . . . . ?
C7 Si3 N2 Fe1 -153.7(2) . . . . ?
N1 Fe1 N2 Si4 33.4(2) . . . . ?
Cl2 Fe1 N2 Si4 -91.9(2) . . . . ?
Cl1 Fe1 N2 Si4 155.16(14) . . . . ?
N1 Fe1 N2 Si3 -148.84(15) . . . . ?
Cl2 Fe1 N2 Si3 85.9(2) . . . . ?
Cl1 Fe1 N2 Si3 -27.0(2) . . . . ?
C13 Si5 N3 Si6 -61.8(3) . . . . ?
C15 Si5 N3 Si6 180.0(2) . . . . ?
C14 Si5 N3 Si6 61.2(3) . . . . ?
C13 Si5 N3 Fe2 100.8(2) . . . . ?
C15 Si5 N3 Fe2 -17.4(2) . . . . ?
C14 Si5 N3 Fe2 -136.2(2) . . . . ?
C17 Si6 N3 Si5 103.0(2) . . . . ?
C18 Si6 N3 Si5 -133.8(2) . . . . ?
C16 Si6 N3 Si5 -15.8(3) . . . . ?
C17 Si6 N3 Fe2 -59.1(2) . . . . ?
C18 Si6 N3 Fe2 64.1(2) . . . . ?
C16 Si6 N3 Fe2 -177.8(2) . . . . ?
N4 Fe2 N3 Si5 67.2(2) . . . . ?
Cl3 Fe2 N3 Si5 -170.86(12) . . . . ?
Cl4 Fe2 N3 Si5 -59.30(15) . . . . ?
N4 Fe2 N3 Si6 -129.4(2) . . . . ?
Cl3 Fe2 N3 Si6 -7.5(2) . . . . ?
Cl4 Fe2 N3 Si6 104.09(15) . . . . ?
C24 Si8 N4 Si7 -177.7(2) . . . . ?
C23 Si8 N4 Si7 60.2(2) . . . . ?
C22 Si8 N4 Si7 -60.2(2) . . . . ?
C24 Si8 N4 Fe2 0.4(3) . . . . ?
C23 Si8 N4 Fe2 -121.8(2) . . . . ?
C22 Si8 N4 Fe2 117.9(2) . . . . ?
C19 Si7 N4 Si8 141.4(2) . . . . ?
C21 Si7 N4 Si8 -95.1(2) . . . . ?
C20 Si7 N4 Si8 23.2(2) . . . . ?
C19 Si7 N4 Fe2 -36.8(2) . . . . ?
C21 Si7 N4 Fe2 86.7(2) . . . . ?
C20 Si7 N4 Fe2 -155.0(2) . . . . ?
N3 Fe2 N4 Si8 32.2(2) . . . . ?
Cl3 Fe2 N4 Si8 -92.2(2) . . . . ?
Cl4 Fe2 N4 Si8 154.28(14) . . . . ?
N3 Fe2 N4 Si7 -149.67(14) . . . . ?
Cl3 Fe2 N4 Si7 85.95(15) . . . . ?
Cl4 Fe2 N4 Si7 -27.6(2) . . . . ?
N6 Li1 N5 C25 -107.3(3) . . . . ?
N8 Li1 N5 C25 18.0(4) . . . . ?
N7 Li1 N5 C25 125.7(3) . . . . ?
N6 Li1 N5 C27 10.8(3) . . . . ?
N8 Li1 N5 C27 136.1(4) . . . . ?
N7 Li1 N5 C27 -116.2(4) . . . . ?
N6 Li1 N5 C26 130.0(3) . . . . ?
N8 Li1 N5 C26 -104.7(4) . . . . ?
N7 Li1 N5 C26 3.0(5) . . . . ?
N8 Li1 N6 C30 126.2(3) . . . . ?
N5 Li1 N6 C30 -105.0(3) . . . . ?
N7 Li1 N6 C30 19.2(4) . . . . ?
N8 Li1 N6 C29 2.9(4) . . . . ?
N5 Li1 N6 C29 131.7(3) . . . . ?
N7 Li1 N6 C29 -104.0(4) . . . . ?
N8 Li1 N6 C28 -116.1(3) . . . . ?
N5 Li1 N6 C28 12.7(3) . . . . ?
N7 Li1 N6 C28 136.9(3) . . . . ?
N6 Li1 N7 C33 112.4(4) . . . . ?
N8 Li1 N7 C33 -11.8(3) . . . . ?
N5 Li1 N7 C33 -140.0(4) . . . . ?
N6 Li1 N7 C32 -128.5(3) . . . . ?
N8 Li1 N7 C32 107.2(3) . . . . ?
N5 Li1 N7 C32 -21.0(4) . . . . ?
N6 Li1 N7 C31 -6.2(5) . . . . ?
N8 Li1 N7 C31 -130.5(3) . . . . ?
N5 Li1 N7 C31 101.3(4) . . . . ?
N6 Li1 N8 C35 -20.0(4) . . . . ?
N5 Li1 N8 C35 -129.0(3) . . . . ?
N7 Li1 N8 C35 106.8(3) . . . . ?
N6 Li1 N8 C34 -139.1(3) . . . . ?
N5 Li1 N8 C34 111.8(4) . . . . ?
N7 Li1 N8 C34 -12.4(3) . . . . ?
N6 Li1 N8 C36 103.1(4) . . . . ?
N5 Li1 N8 C36 -5.9(5) . . . . ?
N7 Li1 N8 C36 -130.2(3) . . . . ?
N11 Li2 N9 C37 -4.0(5) . . . . ?
N10 Li2 N9 C37 -129.3(3) . . . . ?
N12 Li2 N9 C37 105.2(4) . . . . ?
N11 Li2 N9 C39 116.0(4) . . . . ?
N10 Li2 N9 C39 -9.3(3) . . . . ?
N12 Li2 N9 C39 -134.8(4) . . . . ?
N11 Li2 N9 C38 -128.6(4) . . . . ?
N10 Li2 N9 C38 106.1(3) . . . . ?
N12 Li2 N9 C38 -19.4(5) . . . . ?
N11 Li2 N10 C42 -26.3(5) . . . . ?
N12 Li2 N10 C42 -134.4(4) . . . . ?
N9 Li2 N10 C42 100.2(3) . . . . ?
N11 Li2 N10 C41 98.8(4) . . . . ?
N12 Li2 N10 C41 -9.4(5) . . . . ?
N9 Li2 N10 C41 -134.7(3) . . . . ?
N11 Li2 N10 C40 -143.0(4) . . . . ?
N12 Li2 N10 C40 108.8(4) . . . . ?
N9 Li2 N10 C40 -16.5(3) . . . . ?
N10 Li2 N11 C44 103.2(4) . . . . ?
N12 Li2 N11 C44 -130.7(3) . . . . ?
N9 Li2 N11 C44 -4.1(5) . . . . ?
N10 Li2 N11 C43 -20.9(5) . . . . ?
N12 Li2 N11 C43 105.3(3) . . . . ?
N9 Li2 N11 C43 -128.2(4) . . . . ?
N10 Li2 N11 C45 -139.4(4) . . . . ?
N12 Li2 N11 C45 -13.2(3) . . . . ?
N9 Li2 N11 C45 113.3(4) . . . . ?
N11 Li2 N12 C48 109.0(3) . . . . ?
N10 Li2 N12 C48 -125.2(4) . . . . ?
N9 Li2 N12 C48 -18.5(5) . . . . ?
N11 Li2 N12 C47 -127.0(3) . . . . ?
N10 Li2 N12 C47 -1.2(5) . . . . ?
N9 Li2 N12 C47 105.5(4) . . . . ?
N11 Li2 N12 C46 -10.3(3) . . . . ?
N10 Li2 N12 C46 115.5(4) . . . . ?
N9 Li2 N12 C46 -137.8(4) . . . . ?
C25 N5 C27 C28 79.1(5) . . . . ?
C26 N5 C27 C28 -163.4(4) . . . . ?
Li1 N5 C27 C28 -34.8(5) . . . . ?
N5 C27 C28 N6 52.2(6) . . . . ?
C30 N6 C28 C27 79.0(5) . . . . ?
C29 N6 C28 C27 -162.4(4) . . . . ?
Li1 N6 C28 C27 -36.4(5) . . . . ?
C32 N7 C33 C34 -79.1(5) . . . . ?
C31 N7 C33 C34 162.4(4) . . . . ?
Li1 N7 C33 C34 37.0(5) . . . . ?
N7 C33 C34 N8 -55.0(6) . . . . ?
C35 N8 C34 C33 -81.4(5) . . . . ?
C36 N8 C34 C33 160.7(4) . . . . ?
Li1 N8 C34 C33 37.2(5) . . . . ?
C37 N9 C39 C40 160.1(4) . . . . ?
C38 N9 C39 C40 -81.1(5) . . . . ?
Li2 N9 C39 C40 35.1(5) . . . . ?
C42 N10 C40 C39 -75.2(5) . . . . ?
C41 N10 C40 C39 166.7(4) . . . . ?
Li2 N10 C40 C39 41.3(4) . . . . ?
N9 C39 C40 N10 -55.9(5) . . . . ?
C44 N11 C45 C46 160.3(4) . . . . ?
C43 N11 C45 C46 -82.2(5) . . . . ?
Li2 N11 C45 C46 38.4(5) . . . . ?
N11 C45 C46 N12 -54.5(7) . . . . ?
C48 N12 C46 C45 -83.0(5) . . . . ?
C47 N12 C46 C45 158.1(4) . . . . ?
Li2 N12 C46 C45 35.8(5) . . . . ?
